data_1544311
loop_
_publ_author_name
'Madan Kumar, S.'
'Manju, N.'
'Kalluraya, Balakrishna'
'Byrappa, K.'
'Abdoh, M. M. M.'

_publ_section_title
;
 Ethyl (naphthalen-2-yloxy)acetate
;
_journal_coeditor_code HB4083
_journal_issue 10
_journal_name_full IUCrData
_journal_page_first x161594
_journal_paper_doi 10.1107/S2414314616015947
_journal_volume 1
_journal_year 2016
_chemical_formula_iupac 'C14 H14 O3'
_chemical_formula_moiety 'C14 H14 O3'
_chemical_formula_sum 'C14 H14 O3'
_chemical_formula_weight 230.25
_chemical_name_systematic
;
Ethyl (naphthalen-2-yloxy)acetate
;
_space_group_crystal_system triclinic
_space_group_IT_number 2
_space_group_name_Hall '-P 1'
_space_group_name_H-M_alt 'P -1'
_symmetry_space_group_name_Hall '-P 1'
_symmetry_space_group_name_H-M 'P -1'
_atom_sites_solution_hydrogens geom
_atom_sites_solution_primary direct
_cell_angle_alpha 106.062(12)
_cell_angle_beta 102.923(14)
_cell_angle_gamma 103.358(14)
_cell_formula_units_Z 2
_cell_length_a 6.0504(11)
_cell_length_b 10.2188(13)
_cell_length_c 10.8744(16)
_cell_measurement_reflns_used 2265
_cell_measurement_temperature 293(2)
_cell_measurement_theta_max 25.7
_cell_measurement_theta_min 2.2
_cell_volume 598.14(18)
_computing_cell_refinement
;
<i>CrystalClear SM Expert</i> (Rigaku, 2011)
;
_computing_data_collection
;
<i>CrystalClear SM Expert</i> (Rigaku, 2011)
;
_computing_data_reduction
;
<i>CrystalClear SM Expert</i> (Rigaku, 2011)
;
_computing_molecular_graphics
;
Mercury (Macrae <i>et al.</i>, 2008)
;
_computing_publication_material
;
<i>OLEX2</i> (Dolomanov <i>et al.</i>,  2009)
;
_computing_structure_refinement
;
SHELXL2014 (Sheldrick, 2015)
;
_computing_structure_solution
;
SHELXS97 (Sheldrick, 2008)
;
_diffrn_ambient_temperature 293(2)
_diffrn_measured_fraction_theta_full 0.995
_diffrn_measured_fraction_theta_max 0.995
_diffrn_measurement_device 'AFC12 (Right): Kappa 3 circle'
_diffrn_measurement_device_type 'Rigaku Saturn724+ CCD'
_diffrn_measurement_method 'profile data from \w-scans'
_diffrn_radiation_type MoK\a
_diffrn_radiation_wavelength 0.71073
_diffrn_reflns_av_R_equivalents 0.0827
_diffrn_reflns_limit_h_max 7
_diffrn_reflns_limit_h_min -7
_diffrn_reflns_limit_k_max 12
_diffrn_reflns_limit_k_min -10
_diffrn_reflns_limit_l_max 13
_diffrn_reflns_limit_l_min -13
_diffrn_reflns_number 6262
_diffrn_reflns_theta_full 25.672
_diffrn_reflns_theta_max 25.672
_diffrn_reflns_theta_min 2.183
_diffrn_standards_number 2265
_exptl_absorpt_coefficient_mu 0.089
_exptl_absorpt_correction_T_max 0.980
_exptl_absorpt_correction_T_min 0.973
_exptl_absorpt_correction_type multi-scan
_exptl_absorpt_process_details
;
(NUMABS; Rigaku, 1999)
;
_exptl_crystal_colour colourless
_exptl_crystal_density_diffrn 1.278
_exptl_crystal_description block
_exptl_crystal_F_000 244
_exptl_crystal_size_max 0.31
_exptl_crystal_size_mid 0.26
_exptl_crystal_size_min 0.23
_refine_diff_density_max 0.164
_refine_diff_density_min -0.209
_refine_ls_extinction_method none
_refine_ls_goodness_of_fit_ref 1.035
_refine_ls_hydrogen_treatment constr
_refine_ls_matrix_type full
_refine_ls_number_parameters 155
_refine_ls_number_reflns 2265
_refine_ls_number_restraints 0
_refine_ls_restrained_S_all 1.035
_refine_ls_R_factor_all 0.1633
_refine_ls_R_factor_gt 0.0827
_refine_ls_shift/su_max 0.003
_refine_ls_shift/su_mean 0.001
_refine_ls_structure_factor_coef Fsqd
_refine_ls_weighting_details 'w=1/[\s^2^(Fo^2^)+(0.1130P)^2^+0.0443P] where P=(Fo^2^+2Fc^2^)/3'
_refine_ls_weighting_scheme calc
_refine_ls_wR_factor_gt 0.1993
_refine_ls_wR_factor_ref 0.2589
_reflns_number_gt 1133
_reflns_number_total 2265
_reflns_threshold_expression 'I > 2\s(I)'
_cod_data_source_file hb4083sup1.cif
_cod_data_source_block I245
_cod_original_cell_volume 598.15(17)
_cod_database_code 1544311
_shelx_space_group_comment
;
The symmetry employed for this shelxl refinement is uniquely defined
by the following loop, which should always be used as a source of
symmetry information in preference to the above space-group names.
They are only intended as comments.
;
_shelx_estimated_absorpt_t_min 0.972
_shelx_estimated_absorpt_t_max 0.970

loop_
_space_group_symop_operation_xyz
'x, y, z'
'-x, -y, -z'

loop_
_atom_site_type_symbol
_atom_site_label
_atom_site_fract_x
_atom_site_fract_y
_atom_site_fract_z
_atom_site_U_iso_or_equiv
_atom_site_adp_type
_atom_site_calc_flag
_atom_site_occupancy
O O1 0.2337(4) 0.3569(3) 0.9618(2) 0.0765(8) Uani d 1
O O2 0.2739(5) 0.4668(3) 0.7673(3) 0.0915(10) Uani d 1
O O3 0.5040(5) 0.3364(3) 0.7049(2) 0.0783(9) Uani d 1
C C1 0.0300(6) 0.3263(4) 1.1143(4) 0.0719(11) Uani d 1
H H1 -0.0336 0.3969 1.0988 0.086 Uiso calc 1
C C2 -0.0308(6) 0.2642(4) 1.2017(4) 0.0755(11) Uani d 1
H H2 -0.1382 0.2915 1.2446 0.091 Uiso calc 1
C C3 0.0669(6) 0.1581(4) 1.2292(4) 0.0692(10) Uani d 1
C C4 0.0083(7) 0.0897(4) 1.3181(4) 0.0823(12) Uani d 1
H H4 -0.1001 0.1136 1.3618 0.099 Uiso calc 1
C C5 0.1070(8) -0.0108(5) 1.3414(4) 0.0904(13) Uani d 1
H H5 0.0686 -0.0533 1.4025 0.108 Uiso calc 1
C C6 0.2645(8) -0.0510(4) 1.2754(4) 0.0896(13) Uani d 1
H H6 0.3278 -0.1220 1.2903 0.108 Uiso calc 1
C C7 0.3263(7) 0.0129(4) 1.1895(4) 0.0789(12) Uani d 1
H H7 0.4360 -0.0125 1.1476 0.095 Uiso calc 1
C C8 0.2261(6) 0.1186(4) 1.1622(3) 0.0641(10) Uani d 1
C C9 0.2891(6) 0.1861(4) 1.0725(4) 0.0679(10) Uani d 1
H H9 0.4001 0.1629 1.0307 0.082 Uiso calc 1
C C10 0.1873(6) 0.2851(4) 1.0473(3) 0.0626(9) Uani d 1
C C11 0.3813(6) 0.3139(4) 0.8862(3) 0.0696(10) Uani d 1
H H11A 0.3247 0.2105 0.8429 0.084 Uiso calc 1
H H11B 0.5432 0.3412 0.9450 0.084 Uiso calc 1
C C12 0.3782(6) 0.3843(4) 0.7817(3) 0.0672(10) Uani d 1
C C13 0.5213(7) 0.3934(4) 0.5988(4) 0.0809(12) Uani d 1
H H13A 0.5844 0.4972 0.6355 0.097 Uiso calc 1
H H13B 0.3649 0.3663 0.5341 0.097 Uiso calc 1
C C14 0.6823(7) 0.3339(5) 0.5331(4) 0.1014(15) Uani d 1
H H14A 0.6934 0.3679 0.4600 0.152 Uiso calc 1
H H14B 0.6205 0.2311 0.4992 0.152 Uiso calc 1
H H14C 0.8380 0.3640 0.5972 0.152 Uiso calc 1

loop_
_atom_site_aniso_label
_atom_site_aniso_U_11
_atom_site_aniso_U_22
_atom_site_aniso_U_33
_atom_site_aniso_U_12
_atom_site_aniso_U_13
_atom_site_aniso_U_23
O1 0.0922(19) 0.0789(17) 0.0901(18) 0.0563(15) 0.0460(15) 0.0383(15)
O2 0.107(2) 0.108(2) 0.103(2) 0.0777(18) 0.0463(16) 0.0527(17)
O3 0.107(2) 0.0873(18) 0.0788(17) 0.0646(16) 0.0473(15) 0.0437(14)
C1 0.070(2) 0.076(3) 0.079(3) 0.044(2) 0.024(2) 0.024(2)
C2 0.079(3) 0.084(3) 0.084(3) 0.051(2) 0.043(2) 0.026(2)
C3 0.076(2) 0.072(2) 0.072(2) 0.035(2) 0.0347(19) 0.0232(19)
C4 0.085(3) 0.095(3) 0.086(3) 0.046(2) 0.046(2) 0.030(2)
C5 0.114(3) 0.093(3) 0.089(3) 0.048(3) 0.047(3) 0.044(2)
C6 0.123(4) 0.080(3) 0.094(3) 0.058(3) 0.045(3) 0.042(3)
C7 0.094(3) 0.081(3) 0.087(3) 0.054(2) 0.041(2) 0.035(2)
C8 0.070(2) 0.061(2) 0.069(2) 0.0342(19) 0.0258(18) 0.0198(18)
C9 0.071(2) 0.070(2) 0.078(2) 0.0433(19) 0.0319(19) 0.023(2)
C10 0.067(2) 0.066(2) 0.067(2) 0.0345(18) 0.0293(18) 0.0231(18)
C11 0.084(2) 0.069(2) 0.073(2) 0.042(2) 0.0305(19) 0.0296(19)
C12 0.069(2) 0.070(2) 0.074(2) 0.039(2) 0.0261(18) 0.0254(19)
C13 0.104(3) 0.093(3) 0.069(2) 0.054(2) 0.033(2) 0.039(2)
C14 0.121(4) 0.131(4) 0.092(3) 0.072(3) 0.054(3) 0.055(3)

loop_
_atom_type_symbol
_atom_type_description
_atom_type_scat_dispersion_real
_atom_type_scat_dispersion_imag
_atom_type_scat_source
C C 0.0033 0.0016 'International Tables Vol C Tables 4.2.6.8 and 6.1.1.4'
H H 0.0000 0.0000 'International Tables Vol C Tables 4.2.6.8 and 6.1.1.4'
O O 0.0106 0.0060 'International Tables Vol C Tables 4.2.6.8 and 6.1.1.4'

loop_
_geom_angle_atom_site_label_1
_geom_angle_atom_site_label_2
_geom_angle_atom_site_label_3
_geom_angle
C10 O1 C11 116.5(2)
C12 O3 C13 117.0(3)
C2 C1 H1 119.8
C2 C1 C10 120.4(3)
C10 C1 H1 119.8
C1 C2 H2 119.5
C1 C2 C3 121.0(3)
C3 C2 H2 119.5
C4 C3 C2 123.2(3)
C8 C3 C2 118.1(3)
C8 C3 C4 118.7(3)
C3 C4 H4 119.5
C5 C4 C3 121.0(4)
C5 C4 H4 119.5
C4 C5 H5 119.6
C4 C5 C6 120.7(4)
C6 C5 H5 119.6
C5 C6 H6 120.0
C7 C6 C5 120.0(4)
C7 C6 H6 120.0
C6 C7 H7 119.6
C6 C7 C8 120.9(4)
C8 C7 H7 119.6
C3 C8 C7 118.6(3)
C3 C8 C9 119.9(3)
C9 C8 C7 121.5(3)
C8 C9 H9 120.1
C10 C9 C8 119.9(3)
C10 C9 H9 120.1
O1 C10 C1 114.3(3)
C9 C10 O1 125.0(3)
C9 C10 C1 120.7(3)
O1 C11 H11A 109.8
O1 C11 H11B 109.8
O1 C11 C12 109.3(3)
H11A C11 H11B 108.3
C12 C11 H11A 109.8
C12 C11 H11B 109.8
O2 C12 O3 125.0(4)
O2 C12 C11 125.7(3)
O3 C12 C11 109.3(3)
O3 C13 H13A 110.2
O3 C13 H13B 110.2
O3 C13 C14 107.7(3)
H13A C13 H13B 108.5
C14 C13 H13A 110.2
C14 C13 H13B 110.2
C13 C14 H14A 109.5
C13 C14 H14B 109.5
C13 C14 H14C 109.5
H14A C14 H14B 109.5
H14A C14 H14C 109.5
H14B C14 H14C 109.5

loop_
_geom_bond_atom_site_label_1
_geom_bond_atom_site_label_2
_geom_bond_distance
O1 C10 1.372(4)
O1 C11 1.406(4)
O2 C12 1.187(4)
O3 C12 1.322(4)
O3 C13 1.442(4)
C1 H1 0.9300
C1 C2 1.350(5)
C1 C10 1.393(4)
C2 H2 0.9300
C2 C3 1.418(5)
C3 C4 1.402(5)
C3 C8 1.397(5)
C4 H4 0.9300
C4 C5 1.355(5)
C5 H5 0.9300
C5 C6 1.384(5)
C6 H6 0.9300
C6 C7 1.349(5)
C7 H7 0.9300
C7 C8 1.421(5)
C8 C9 1.411(5)
C9 H9 0.9300
C9 C10 1.358(5)
C11 H11A 0.9700
C11 H11B 0.9700
C11 C12 1.502(5)
C13 H13A 0.9700
C13 H13B 0.9700
C13 C14 1.474(5)
C14 H14A 0.9600
C14 H14B 0.9600
C14 H14C 0.9600

loop_
_geom_torsion_atom_site_label_1
_geom_torsion_atom_site_label_2
_geom_torsion_atom_site_label_3
_geom_torsion_atom_site_label_4
_geom_torsion
O1 C11 C12 O2 2.2(5)
O1 C11 C12 O3 -175.8(3)
C1 C2 C3 C4 -179.5(4)
C1 C2 C3 C8 -0.6(6)
C2 C1 C10 O1 -179.9(3)
C2 C1 C10 C9 -2.5(6)
C2 C3 C4 C5 -179.8(4)
C2 C3 C8 C7 179.6(3)
C2 C3 C8 C9 1.4(6)
C3 C4 C5 C6 -1.5(7)
C3 C8 C9 C10 -2.7(6)
C4 C3 C8 C7 -1.5(6)
C4 C3 C8 C9 -179.7(3)
C4 C5 C6 C7 1.8(7)
C5 C6 C7 C8 -1.9(6)
C6 C7 C8 C3 1.8(6)
C6 C7 C8 C9 -180.0(4)
C7 C8 C9 C10 179.1(3)
C8 C3 C4 C5 1.4(6)
C8 C9 C10 O1 -179.6(3)
C8 C9 C10 C1 3.3(6)
C10 O1 C11 C12 170.1(3)
C10 C1 C2 C3 1.2(6)
C11 O1 C10 C1 -176.7(3)
C11 O1 C10 C9 6.1(5)
C12 O3 C13 C14 176.0(3)
C13 O3 C12 O2 2.2(6)
C13 O3 C12 C11 -179.7(3)
